data_1547754
loop_
_publ_author_name
'Kai-Jen Chen'
'Ya-Ching Tsai'
'Yuji Suzaki'
'Kohtaro Osakada'
'Atsushi Miura'
'Masaki Horie'

_publ_section_title
;
 Rapid and reversible photoinduced switching of a rotaxane crystal
;
_journal_name_full 'Nature Communications'
_journal_page_first 13321
_journal_paper_doi 10.1038/ncomms13321
_journal_volume 7
_journal_year 2016
_chemical_formula_sum 'C43 H54 F6 Fe N O8 P'
_chemical_formula_weight 913.69
_space_group_crystal_system triclinic
_space_group_IT_number 2
_space_group_name_Hall '-P 1'
_space_group_name_H-M_alt 'P -1'
_symmetry_space_group_name_Hall '-P 1'
_symmetry_space_group_name_H-M 'P -1'
_atom_sites_solution_hydrogens geom
_cell_angle_alpha 87.298(7)
_cell_angle_beta 80.314(7)
_cell_angle_gamma 88.684(6)
_cell_formula_units_Z 2
_cell_length_a 10.3815(18)
_cell_length_b 11.262(2)
_cell_length_c 19.473(4)
_cell_measurement_reflns_used 2813
_cell_measurement_temperature 296(2)
_cell_measurement_theta_max 25
_cell_measurement_theta_min 2.5
_cell_volume 2241.5(7)
_computing_cell_refinement 'SAINT V8.34A (Bruker AXS Inc., 2013)'
_computing_data_collection 'APEX2 (Bruker AXS, 2010)'
_computing_data_reduction 'SAINT V8.34A (Bruker AXS Inc., 2013)'
_computing_molecular_graphics 'SHELXTL (Sheldrick, 2008)'
_computing_publication_material SHELXTL
_computing_structure_refinement 'SHELXL-2014/6 (Sheldrick, 2014)'
_diffrn_ambient_temperature 296(2)
_diffrn_detector_area_resol_mean 8.3333
_diffrn_measured_fraction_theta_full 0.985
_diffrn_measured_fraction_theta_max 0.958
_diffrn_measurement_device_type 'Bruker APEX-II CCD'
_diffrn_measurement_method '\f and \w scans'
_diffrn_radiation_type MoK\a
_diffrn_radiation_wavelength 0.71073
_diffrn_reflns_av_R_equivalents 0.0845
_diffrn_reflns_av_unetI/netI 0.1053
_diffrn_reflns_Laue_measured_fraction_full 0.985
_diffrn_reflns_Laue_measured_fraction_max 0.958
_diffrn_reflns_limit_h_max 12
_diffrn_reflns_limit_h_min -11
_diffrn_reflns_limit_k_max 13
_diffrn_reflns_limit_k_min -14
_diffrn_reflns_limit_l_max 24
_diffrn_reflns_limit_l_min -24
_diffrn_reflns_number 33235
_diffrn_reflns_point_group_measured_fraction_full 0.985
_diffrn_reflns_point_group_measured_fraction_max 0.958
_diffrn_reflns_theta_full 25.242
_diffrn_reflns_theta_max 26.501
_diffrn_reflns_theta_min 1.062
_exptl_absorpt_coefficient_mu 0.448
_exptl_absorpt_correction_T_max 0.9486
_exptl_absorpt_correction_T_min 0.8497
_exptl_absorpt_correction_type multi-scan
_exptl_absorpt_process_details 'SADABS V2014/4 (Bruker AXS Inc.)'
_exptl_crystal_colour yellow
_exptl_crystal_density_diffrn 1.354
_exptl_crystal_density_method 'not measured'
_exptl_crystal_description tabullar
_exptl_crystal_F_000 956
_exptl_crystal_size_max 0.35
_exptl_crystal_size_mid 0.30
_exptl_crystal_size_min 0.10
_refine_diff_density_max 0.509
_refine_diff_density_min -0.350
_refine_diff_density_rms 0.109
_refine_ls_extinction_coef .
_refine_ls_extinction_method none
_refine_ls_goodness_of_fit_ref 0.958
_refine_ls_hydrogen_treatment constr
_refine_ls_matrix_type full
_refine_ls_number_parameters 542
_refine_ls_number_reflns 8895
_refine_ls_number_restraints 0
_refine_ls_restrained_S_all 0.958
_refine_ls_R_factor_all 0.1453
_refine_ls_R_factor_gt 0.0648
_refine_ls_shift/su_max 0.000
_refine_ls_shift/su_mean 0.000
_refine_ls_structure_factor_coef Fsqd
_refine_ls_weighting_details 'w=1/[\s^2^(Fo^2^)+(0.1274P)^2^] where P=(Fo^2^+2Fc^2^)/3'
_refine_ls_weighting_scheme calc
_refine_ls_wR_factor_gt 0.1800
_refine_ls_wR_factor_ref 0.2456
_reflns_Friedel_coverage 0.000
_reflns_Friedel_fraction_full .
_reflns_Friedel_fraction_max .
_reflns_number_gt 4203
_reflns_number_total 8895
_reflns_threshold_expression 'I > 2\s(I)'
_cod_data_source_file rotaxane65mW.cif
_cod_data_source_block 140639_210_0m
_cod_database_code 1547754
_shelx_space_group_comment
;
The symmetry employed for this shelxl refinement is uniquely defined
by the following loop, which should always be used as a source of
symmetry information in preference to the above space-group names.
They are only intended as comments.
;
_shelxl_version_number 2014/6

loop_
_space_group_symop_operation_xyz
'x, y, z'
'-x, -y, -z'

loop_
_atom_site_label
_atom_site_type_symbol
_atom_site_fract_x
_atom_site_fract_y
_atom_site_fract_z
_atom_site_U_iso_or_equiv
_atom_site_adp_type
_atom_site_occupancy
_atom_site_site_symmetry_order
_atom_site_calc_flag
_atom_site_refinement_flags_posn
_atom_site_refinement_flags_adp
_atom_site_refinement_flags_occupancy
_atom_site_disorder_assembly
_atom_site_disorder_group
Fe1 Fe 0.31936(6) 0.36494(6) 0.43061(3) 0.0654(3) Uani 1 1 d . . . . .
N1 N 0.4080(3) 0.2639(3) 0.21283(15) 0.0572(9) Uani 1 1 d . . . . .
H1A H 0.3231 0.2599 0.2110 0.069 Uiso 1 1 calc R U . . .
H1B H 0.4370 0.3327 0.1922 0.069 Uiso 1 1 calc R U . . .
C1 C 0.4272(4) 0.2598(4) 0.28777(19) 0.0584(11) Uani 1 1 d . . . . .
H1C H 0.3867 0.1888 0.3113 0.070 Uiso 1 1 calc R U . . .
H1D H 0.5200 0.2542 0.2895 0.070 Uiso 1 1 calc R U . . .
C2 C 0.4793(5) 0.1635(4) 0.1744(2) 0.0650(12) Uani 1 1 d . . . . .
H2A H 0.4605 0.0899 0.2019 0.078 Uiso 1 1 calc R U . . .
H2B H 0.5726 0.1764 0.1688 0.078 Uiso 1 1 calc R U . . .
C3 C 0.4414(4) 0.1514(4) 0.1038(2) 0.0596(11) Uani 1 1 d . . . . .
C4 C 0.3650(5) 0.0596(5) 0.0922(2) 0.0727(13) Uani 1 1 d . . . . .
H4 H 0.3361 0.0043 0.1282 0.087 Uiso 1 1 calc R U . . .
C5 C 0.3303(5) 0.0486(5) 0.0270(3) 0.0816(15) Uani 1 1 d . . . . .
H5 H 0.2794 -0.0150 0.0198 0.098 Uiso 1 1 calc R U . . .
C6 C 0.3694(6) 0.1294(5) -0.0271(2) 0.0820(15) Uani 1 1 d . . . . .
C7 C 0.4448(6) 0.2225(5) -0.0145(2) 0.0916(17) Uani 1 1 d . . . . .
H7 H 0.4718 0.2794 -0.0499 0.110 Uiso 1 1 calc R U . . .
C8 C 0.4801(6) 0.2321(5) 0.0497(2) 0.0823(15) Uani 1 1 d . . . . .
H8 H 0.5318 0.2952 0.0569 0.099 Uiso 1 1 calc R U . . .
C9 C 0.3280(6) 0.1173(6) -0.0974(3) 0.116(2) Uani 1 1 d . . . . .
H9A H 0.2563 0.1710 -0.1016 0.174 Uiso 1 1 calc R U . . .
H9B H 0.3013 0.0372 -0.1014 0.174 Uiso 1 1 calc R U . . .
H9C H 0.4000 0.1361 -0.1338 0.174 Uiso 1 1 calc R U . . .
C10 C 0.3707(4) 0.3659(4) 0.32587(19) 0.0553(10) Uani 1 1 d . . . . .
C11 C 0.2368(5) 0.3968(4) 0.3436(2) 0.0687(12) Uani 1 1 d . . . . .
H11 H 0.1673 0.3561 0.3317 0.082 Uiso 1 1 calc R U . . .
C12 C 0.2268(6) 0.5004(5) 0.3826(2) 0.0819(15) Uani 1 1 d . . . . .
H12 H 0.1498 0.5396 0.4009 0.098 Uiso 1 1 calc R U . . .
C13 C 0.3533(6) 0.5336(4) 0.3887(2) 0.0855(16) Uani 1 1 d . . . . .
H13 H 0.3745 0.5988 0.4119 0.103 Uiso 1 1 calc R U . . .
C14 C 0.4437(5) 0.4513(4) 0.3537(2) 0.0679(12) Uani 1 1 d . . . . .
H14 H 0.5342 0.4530 0.3497 0.081 Uiso 1 1 calc R U . . .
C15 C 0.3634(8) 0.1991(5) 0.4652(3) 0.0995(19) Uani 1 1 d . . . . .
H15 H 0.4010 0.1389 0.4370 0.119 Uiso 1 1 calc R U . . .
C16 C 0.2295(7) 0.2217(6) 0.4848(3) 0.1050(19) Uani 1 1 d . . . . .
H16 H 0.1626 0.1786 0.4721 0.126 Uiso 1 1 calc R U . . .
C17 C 0.2135(7) 0.3199(7) 0.5269(3) 0.1017(19) Uani 1 1 d . . . . .
H17 H 0.1344 0.3535 0.5472 0.122 Uiso 1 1 calc R U . . .
C18 C 0.3380(8) 0.3583(6) 0.5329(3) 0.106(2) Uani 1 1 d . . . . .
H18 H 0.3563 0.4228 0.5575 0.127 Uiso 1 1 calc R U . . .
C19 C 0.4304(7) 0.2829(7) 0.4953(3) 0.105(2) Uani 1 1 d . . . . .
H19 H 0.5207 0.2879 0.4912 0.126 Uiso 1 1 calc R U . . .
O1 O 0.1093(3) 0.1800(3) 0.20239(18) 0.0768(9) Uani 1 1 d . . . . .
O2 O 0.2263(4) 0.0374(3) 0.3070(2) 0.1035(13) Uani 1 1 d . . . . .
O4 O 0.6870(3) 0.0897(3) 0.3450(2) 0.0910(11) Uani 1 1 d . . . . .
O5 O 0.7642(3) 0.2873(3) 0.28064(17) 0.0746(9) Uani 1 1 d . . . . .
O6 O 0.6450(3) 0.4192(3) 0.17409(17) 0.0785(9) Uani 1 1 d . . . . .
O7 O 0.4158(3) 0.5159(3) 0.14601(17) 0.0758(9) Uani 1 1 d . . . . .
O8 O 0.1904(3) 0.3759(3) 0.13674(17) 0.0774(9) Uani 1 1 d . . . . .
C20 C 0.0866(6) 0.3318(7) 0.0363(3) 0.1056(19) Uani 1 1 d . . . . .
H20 H 0.1153 0.4017 0.0118 0.127 Uiso 1 1 calc R U . . .
C21 C 0.0107(7) 0.2504(9) 0.0071(4) 0.126(3) Uani 1 1 d . . . . .
H21 H -0.0113 0.2670 -0.0368 0.152 Uiso 1 1 calc R U . . .
C22 C -0.0289(8) 0.1500(8) 0.0427(5) 0.131(3) Uani 1 1 d . . . . .
H22 H -0.0775 0.0970 0.0226 0.157 Uiso 1 1 calc R U . . .
C23 C -0.0005(6) 0.1223(6) 0.1077(4) 0.0999(18) Uani 1 1 d . . . . .
H23 H -0.0310 0.0520 0.1312 0.120 Uiso 1 1 calc R U . . .
C24 C 0.0731(5) 0.1980(5) 0.1386(3) 0.0777(14) Uani 1 1 d . . . . .
C25 C 0.0486(5) 0.0793(5) 0.2443(3) 0.0832(15) Uani 1 1 d . . . . .
H25A H 0.0728 0.0062 0.2206 0.100 Uiso 1 1 calc R U . . .
H25B H -0.0457 0.0883 0.2511 0.100 Uiso 1 1 calc R U . . .
C26 C 0.0939(5) 0.0747(5) 0.3123(3) 0.0891(16) Uani 1 1 d . . . . .
H26A H 0.0836 0.1529 0.3315 0.107 Uiso 1 1 calc R U . . .
H26B H 0.0397 0.0203 0.3443 0.107 Uiso 1 1 calc R U . . .
C31 C 0.7527(5) 0.1641(5) 0.3813(3) 0.0749(14) Uani 1 1 d . . . . .
C32 C 0.7805(6) 0.1410(6) 0.4482(3) 0.0992(19) Uani 1 1 d . . . . .
H32 H 0.7534 0.0704 0.4725 0.119 Uiso 1 1 calc R U . . .
C33 C 0.8486(7) 0.2230(8) 0.4790(3) 0.112(2) Uani 1 1 d . . . . .
H33 H 0.8688 0.2062 0.5232 0.135 Uiso 1 1 calc R U . . .
C34 C 0.8851(6) 0.3267(7) 0.4449(3) 0.1061(19) Uani 1 1 d . . . . .
H34 H 0.9282 0.3819 0.4664 0.127 Uiso 1 1 calc R U . . .
C35 C 0.8600(5) 0.3522(5) 0.3792(3) 0.0831(15) Uani 1 1 d . . . . .
H35 H 0.8876 0.4236 0.3561 0.100 Uiso 1 1 calc R U . . .
C36 C 0.7936(4) 0.2720(4) 0.3468(3) 0.0694(13) Uani 1 1 d . . . . .
C37 C 0.8256(4) 0.3833(4) 0.2373(2) 0.0716(13) Uani 1 1 d . . . . .
H37A H 0.9199 0.3739 0.2308 0.086 Uiso 1 1 calc R U . . .
H37B H 0.8016 0.4586 0.2585 0.086 Uiso 1 1 calc R U . . .
C38 C 0.7789(5) 0.3798(5) 0.1689(3) 0.0797(14) Uani 1 1 d . . . . .
H38A H 0.8335 0.4302 0.1346 0.096 Uiso 1 1 calc R U . . .
H38B H 0.7871 0.2992 0.1531 0.096 Uiso 1 1 calc R U . . .
C39 C 0.6326(5) 0.5442(4) 0.1613(3) 0.0835(16) Uani 1 1 d . . . . .
H39A H 0.6597 0.5642 0.1120 0.100 Uiso 1 1 calc R U . . .
H39B H 0.6880 0.5859 0.1873 0.100 Uiso 1 1 calc R U . . .
C40 C 0.4933(5) 0.5805(4) 0.1834(3) 0.0772(14) Uani 1 1 d . . . . .
H40A H 0.4672 0.5639 0.2331 0.093 Uiso 1 1 calc R U . . .
H40B H 0.4822 0.6651 0.1739 0.093 Uiso 1 1 calc R U . . .
C41 C 0.2846(5) 0.5592(5) 0.1541(3) 0.0880(16) Uani 1 1 d . . . . .
H41A H 0.2833 0.6438 0.1421 0.106 Uiso 1 1 calc R U . . .
H41B H 0.2424 0.5469 0.2022 0.106 Uiso 1 1 calc R U . . .
C42 C 0.2146(5) 0.4944(5) 0.1078(3) 0.0922(17) Uani 1 1 d . . . . .
H42A H 0.1325 0.5348 0.1037 0.111 Uiso 1 1 calc R U . . .
H42B H 0.2669 0.4918 0.0616 0.111 Uiso 1 1 calc R U . . .
C43 C 0.1174(5) 0.3051(5) 0.1030(3) 0.0802(15) Uani 1 1 d . . . . .
P1 P 0.94688(13) 0.72602(12) 0.24626(8) 0.0785(4) Uani 1 1 d . . . . .
F1 F 0.8080(3) 0.6800(3) 0.2818(2) 0.1287(14) Uani 1 1 d . . . . .
F2 F 1.0858(3) 0.7708(3) 0.2118(2) 0.1407(15) Uani 1 1 d . . . . .
F3 F 0.8824(4) 0.8337(4) 0.2108(3) 0.1681(18) Uani 1 1 d . . . . .
F4 F 0.9476(4) 0.8082(4) 0.3088(2) 0.1568(18) Uani 1 1 d . . . . .
F5 F 1.0083(5) 0.6187(4) 0.2816(3) 0.176(2) Uani 1 1 d . . . . .
F6 F 0.9422(4) 0.6468(4) 0.1828(2) 0.1516(17) Uani 1 1 d . . . . .
C27 C 0.2483(6) -0.0790(5) 0.3240(4) 0.105(2) Uani 1 1 d . . . . .
H27A H 0.2108 -0.1270 0.2925 0.126 Uiso 1 1 calc R U . . .
H27B H 0.2011 -0.0964 0.3707 0.126 Uiso 1 1 calc R U . . .
O3 O 0.4702(5) -0.0509(4) 0.3249(4) 0.179(3) Uani 1 1 d . . . . .
C28 C 0.3784(7) -0.1158(5) 0.3224(4) 0.121(2) Uani 1 1 d . . . . .
H28A H 0.3775 -0.1742 0.3606 0.145 Uiso 1 1 calc R U . . .
H28B H 0.4023 -0.1586 0.2799 0.145 Uiso 1 1 calc R U . . .
C29 C 0.5986(6) -0.0943(5) 0.3229(4) 0.117(2) Uani 1 1 d . . . . .
H29A H 0.6471 -0.0835 0.2759 0.141 Uiso 1 1 calc R U . . .
H29B H 0.5973 -0.1786 0.3355 0.141 Uiso 1 1 calc R U . . .
C30 C 0.6632(5) -0.0301(5) 0.3719(3) 0.0973(19) Uani 1 1 d . . . . .
H30A H 0.6078 -0.0298 0.4173 0.117 Uiso 1 1 calc R U . . .
H30B H 0.7452 -0.0696 0.3772 0.117 Uiso 1 1 calc R U . . .

loop_
_atom_site_aniso_label
_atom_site_aniso_U_11
_atom_site_aniso_U_22
_atom_site_aniso_U_33
_atom_site_aniso_U_23
_atom_site_aniso_U_13
_atom_site_aniso_U_12
Fe1 0.0782(5) 0.0744(5) 0.0442(4) -0.0063(3) -0.0118(3) 0.0067(4)
N1 0.069(2) 0.058(2) 0.0474(18) -0.0043(16) -0.0150(16) 0.0034(17)
C1 0.069(3) 0.065(3) 0.044(2) -0.003(2) -0.015(2) -0.006(2)
C2 0.082(3) 0.060(3) 0.055(2) -0.011(2) -0.015(2) 0.011(2)
C3 0.070(3) 0.058(3) 0.050(2) -0.010(2) -0.008(2) 0.007(2)
C4 0.078(3) 0.078(3) 0.061(3) -0.007(2) -0.006(2) -0.003(3)
C5 0.075(3) 0.086(4) 0.086(4) -0.023(3) -0.018(3) 0.000(3)
C6 0.095(4) 0.099(4) 0.054(3) -0.017(3) -0.021(3) 0.027(3)
C7 0.134(5) 0.092(4) 0.049(3) 0.003(3) -0.016(3) -0.007(4)
C8 0.117(4) 0.070(3) 0.061(3) -0.002(3) -0.017(3) -0.008(3)
C9 0.136(5) 0.142(6) 0.080(4) -0.038(4) -0.045(4) 0.028(4)
C10 0.069(3) 0.057(3) 0.042(2) -0.0020(19) -0.014(2) 0.000(2)
C11 0.075(3) 0.076(3) 0.058(3) -0.002(2) -0.018(2) 0.001(3)
C12 0.098(4) 0.082(4) 0.066(3) -0.007(3) -0.018(3) 0.023(3)
C13 0.133(5) 0.065(3) 0.065(3) -0.017(3) -0.034(3) 0.002(3)
C14 0.083(3) 0.068(3) 0.054(3) -0.004(2) -0.013(2) -0.017(3)
C15 0.160(7) 0.085(4) 0.052(3) 0.009(3) -0.018(4) 0.024(4)
C16 0.122(6) 0.116(5) 0.075(4) 0.020(4) -0.015(4) -0.010(4)
C17 0.106(5) 0.139(6) 0.054(3) 0.010(4) 0.000(3) 0.016(4)
C18 0.143(6) 0.131(6) 0.048(3) -0.017(3) -0.026(3) 0.006(5)
C19 0.116(5) 0.145(6) 0.057(3) 0.007(4) -0.026(3) 0.029(4)
O1 0.071(2) 0.070(2) 0.093(2) -0.0077(18) -0.0197(18) -0.0044(17)
O2 0.071(3) 0.081(3) 0.155(4) 0.035(2) -0.021(2) -0.010(2)
O4 0.084(2) 0.079(2) 0.110(3) 0.035(2) -0.024(2) -0.012(2)
O5 0.074(2) 0.069(2) 0.083(2) 0.0200(18) -0.0227(17) -0.0096(16)
O6 0.071(2) 0.071(2) 0.094(2) 0.0195(18) -0.0201(18) -0.0082(17)
O7 0.063(2) 0.068(2) 0.096(2) -0.0112(18) -0.0118(17) 0.0080(17)
O8 0.066(2) 0.081(2) 0.085(2) 0.0092(19) -0.0175(17) -0.0049(17)
C20 0.085(4) 0.139(6) 0.093(4) -0.006(4) -0.015(3) 0.013(4)
C21 0.107(5) 0.181(8) 0.106(5) -0.049(6) -0.053(4) 0.027(5)
C22 0.105(6) 0.146(8) 0.156(8) -0.052(6) -0.050(5) 0.004(5)
C23 0.086(4) 0.104(5) 0.118(5) -0.029(4) -0.036(4) 0.002(3)
C24 0.060(3) 0.089(4) 0.087(4) -0.015(3) -0.017(3) 0.004(3)
C25 0.063(3) 0.070(3) 0.114(4) -0.003(3) -0.008(3) -0.008(3)
C26 0.081(4) 0.075(4) 0.107(4) 0.006(3) -0.008(3) -0.007(3)
C31 0.055(3) 0.087(4) 0.079(3) 0.012(3) -0.006(2) 0.005(3)
C32 0.088(4) 0.123(5) 0.079(4) 0.032(4) -0.005(3) -0.001(4)
C33 0.113(5) 0.161(7) 0.062(4) 0.009(4) -0.019(3) -0.008(5)
C34 0.107(5) 0.135(6) 0.077(4) -0.008(4) -0.018(3) -0.002(4)
C35 0.086(4) 0.082(4) 0.083(4) -0.008(3) -0.016(3) -0.006(3)
C36 0.058(3) 0.075(3) 0.070(3) 0.008(3) 0.003(2) 0.009(2)
C37 0.057(3) 0.072(3) 0.083(3) 0.014(3) -0.007(2) -0.005(2)
C38 0.069(3) 0.091(4) 0.076(3) 0.014(3) -0.010(3) -0.003(3)
C39 0.080(4) 0.071(4) 0.105(4) 0.026(3) -0.037(3) -0.021(3)
C40 0.095(4) 0.060(3) 0.077(3) 0.008(2) -0.020(3) -0.005(3)
C41 0.072(4) 0.068(3) 0.118(5) 0.002(3) -0.004(3) 0.012(3)
C42 0.068(3) 0.088(4) 0.117(5) 0.025(4) -0.016(3) 0.009(3)
C43 0.054(3) 0.108(5) 0.080(4) -0.019(3) -0.015(3) 0.013(3)
P1 0.0721(9) 0.0684(9) 0.0949(10) -0.0123(8) -0.0105(7) -0.0033(7)
F1 0.092(2) 0.114(3) 0.170(3) -0.040(2) 0.022(2) -0.035(2)
F2 0.095(2) 0.109(3) 0.204(4) -0.048(3) 0.032(2) -0.029(2)
F3 0.146(4) 0.135(4) 0.222(5) 0.045(3) -0.045(3) 0.017(3)
F4 0.143(3) 0.172(4) 0.154(3) -0.086(3) 0.008(3) -0.059(3)
F5 0.144(4) 0.148(4) 0.236(5) 0.064(4) -0.056(4) 0.019(3)
F6 0.168(4) 0.155(4) 0.128(3) -0.054(3) 0.008(3) -0.063(3)
C27 0.087(5) 0.082(4) 0.151(6) 0.027(4) -0.042(4) -0.022(3)
O3 0.085(3) 0.069(3) 0.394(9) 0.032(4) -0.086(4) -0.004(3)
C28 0.107(5) 0.069(4) 0.193(7) 0.028(4) -0.049(5) -0.016(4)
C29 0.085(4) 0.062(4) 0.204(8) 0.021(4) -0.033(5) 0.003(3)
C30 0.073(4) 0.071(4) 0.138(5) 0.040(4) -0.002(3) 0.007(3)

loop_
_atom_type_symbol
_atom_type_description
_atom_type_scat_dispersion_real
_atom_type_scat_dispersion_imag
_atom_type_scat_source
C C 0.0033 0.0016 'International Tables Vol C Tables 4.2.6.8 and 6.1.1.4'
H H 0.0000 0.0000 'International Tables Vol C Tables 4.2.6.8 and 6.1.1.4'
N N 0.0061 0.0033 'International Tables Vol C Tables 4.2.6.8 and 6.1.1.4'
O O 0.0106 0.0060 'International Tables Vol C Tables 4.2.6.8 and 6.1.1.4'
F F 0.0171 0.0103 'International Tables Vol C Tables 4.2.6.8 and 6.1.1.4'
P P 0.1023 0.0942 'International Tables Vol C Tables 4.2.6.8 and 6.1.1.4'
Fe Fe 0.3463 0.8444 'International Tables Vol C Tables 4.2.6.8 and 6.1.1.4'

loop_
_geom_angle_atom_site_label_1
_geom_angle_atom_site_label_2
_geom_angle_atom_site_label_3
_geom_angle
_geom_angle_site_symmetry_1
_geom_angle_site_symmetry_3
C10 Fe1 C15 105.5(2) . .
C10 Fe1 C19 122.1(2) . .
C15 Fe1 C19 40.2(2) . .
C10 Fe1 C18 159.5(3) . .
C15 Fe1 C18 67.7(2) . .
C19 Fe1 C18 40.4(2) . .
C10 Fe1 C14 41.04(16) . .
C15 Fe1 C14 120.5(3) . .
C19 Fe1 C14 106.9(2) . .
C18 Fe1 C14 124.3(3) . .
C10 Fe1 C11 40.80(17) . .
C15 Fe1 C11 122.7(2) . .
C19 Fe1 C11 158.6(2) . .
C18 Fe1 C11 159.1(3) . .
C14 Fe1 C11 68.52(19) . .
C10 Fe1 C16 120.9(2) . .
C15 Fe1 C16 40.3(2) . .
C19 Fe1 C16 67.4(3) . .
C18 Fe1 C16 67.2(3) . .
C14 Fe1 C16 156.3(3) . .
C11 Fe1 C16 108.0(2) . .
C10 Fe1 C13 68.43(18) . .
C15 Fe1 C13 157.4(3) . .
C19 Fe1 C13 123.2(3) . .
C18 Fe1 C13 109.9(2) . .
C14 Fe1 C13 40.7(2) . .
C11 Fe1 C13 67.8(2) . .
C16 Fe1 C13 161.6(3) . .
C10 Fe1 C17 157.3(3) . .
C15 Fe1 C17 67.6(2) . .
C19 Fe1 C17 67.5(2) . .
C18 Fe1 C17 40.0(2) . .
C14 Fe1 C17 161.3(3) . .
C11 Fe1 C17 123.3(2) . .
C16 Fe1 C17 39.9(2) . .
C13 Fe1 C17 126.2(3) . .
C10 Fe1 C12 68.37(18) . .
C15 Fe1 C12 160.1(3) . .
C19 Fe1 C12 159.1(3) . .
C18 Fe1 C12 124.4(2) . .
C14 Fe1 C12 68.1(2) . .
C11 Fe1 C12 40.42(19) . .
C16 Fe1 C12 125.3(3) . .
C13 Fe1 C12 39.9(2) . .
C17 Fe1 C12 110.4(2) . .
C2 N1 C1 111.3(3) . .
C2 N1 H1A 109.4 . .
C1 N1 H1A 109.4 . .
C2 N1 H1B 109.4 . .
C1 N1 H1B 109.4 . .
H1A N1 H1B 108.0 . .
C10 C1 N1 113.0(3) . .
C10 C1 H1C 109.0 . .
N1 C1 H1C 109.0 . .
C10 C1 H1D 109.0 . .
N1 C1 H1D 109.0 . .
H1C C1 H1D 107.8 . .
N1 C2 C3 112.3(3) . .
N1 C2 H2A 109.1 . .
C3 C2 H2A 109.1 . .
N1 C2 H2B 109.1 . .
C3 C2 H2B 109.1 . .
H2A C2 H2B 107.9 . .
C4 C3 C8 118.0(4) . .
C4 C3 C2 120.4(4) . .
C8 C3 C2 121.6(4) . .
C3 C4 C5 120.3(5) . .
C3 C4 H4 119.9 . .
C5 C4 H4 119.9 . .
C6 C5 C4 121.6(5) . .
C6 C5 H5 119.2 . .
C4 C5 H5 119.2 . .
C5 C6 C7 117.6(5) . .
C5 C6 C9 120.8(6) . .
C7 C6 C9 121.6(6) . .
C8 C7 C6 120.6(5) . .
C8 C7 H7 119.7 . .
C6 C7 H7 119.7 . .
C7 C8 C3 122.0(5) . .
C7 C8 H8 119.0 . .
C3 C8 H8 119.0 . .
C6 C9 H9A 109.5 . .
C6 C9 H9B 109.5 . .
H9A C9 H9B 109.5 . .
C6 C9 H9C 109.5 . .
H9A C9 H9C 109.5 . .
H9B C9 H9C 109.5 . .
C11 C10 C14 107.9(4) . .
C11 C10 C1 126.9(4) . .
C14 C10 C1 125.2(4) . .
C11 C10 Fe1 70.3(2) . .
C14 C10 Fe1 69.9(2) . .
C1 C10 Fe1 123.1(3) . .
C10 C11 C12 108.1(4) . .
C10 C11 Fe1 68.9(2) . .
C12 C11 Fe1 70.5(3) . .
C10 C11 H11 126.0 . .
C12 C11 H11 126.0 . .
Fe1 C11 H11 126.3 . .
C13 C12 C11 108.0(5) . .
C13 C12 Fe1 69.7(3) . .
C11 C12 Fe1 69.1(3) . .
C13 C12 H12 126.0 . .
C11 C12 H12 126.0 . .
Fe1 C12 H12 126.8 . .
C12 C13 C14 108.7(4) . .
C12 C13 Fe1 70.4(3) . .
C14 C13 Fe1 69.1(3) . .
C12 C13 H13 125.6 . .
C14 C13 H13 125.6 . .
Fe1 C13 H13 126.4 . .
C13 C14 C10 107.3(4) . .
C13 C14 Fe1 70.2(3) . .
C10 C14 Fe1 69.0(2) . .
C13 C14 H14 126.3 . .
C10 C14 H14 126.3 . .
Fe1 C14 H14 126.0 . .
C19 C15 C16 107.8(6) . .
C19 C15 Fe1 69.9(3) . .
C16 C15 Fe1 70.5(4) . .
C19 C15 H15 126.1 . .
C16 C15 H15 126.1 . .
Fe1 C15 H15 125.1 . .
C17 C16 C15 108.4(6) . .
C17 C16 Fe1 70.6(4) . .
C15 C16 Fe1 69.2(3) . .
C17 C16 H16 125.8 . .
C15 C16 H16 125.8 . .
Fe1 C16 H16 126.0 . .
C16 C17 C18 107.5(6) . .
C16 C17 Fe1 69.5(3) . .
C18 C17 Fe1 69.1(3) . .
C16 C17 H17 126.2 . .
C18 C17 H17 126.2 . .
Fe1 C17 H17 126.8 . .
C17 C18 C19 108.2(6) . .
C17 C18 Fe1 70.9(3) . .
C19 C18 Fe1 69.6(3) . .
C17 C18 H18 125.9 . .
C19 C18 H18 125.9 . .
Fe1 C18 H18 125.2 . .
C15 C19 C18 108.0(6) . .
C15 C19 Fe1 69.8(3) . .
C18 C19 Fe1 70.0(3) . .
C15 C19 H19 126.0 . .
C18 C19 H19 126.0 . .
Fe1 C19 H19 125.7 . .
C24 O1 C25 115.2(4) . .
C27 O2 C26 116.5(4) . .
C31 O4 C30 118.6(4) . .
C36 O5 C37 117.4(4) . .
C39 O6 C38 112.7(4) . .
C40 O7 C41 112.4(4) . .
C43 O8 C42 116.7(4) . .
C43 C20 C21 119.0(7) . .
C43 C20 H20 120.5 . .
C21 C20 H20 120.5 . .
C22 C21 C20 119.8(7) . .
C22 C21 H21 120.1 . .
C20 C21 H21 120.1 . .
C21 C22 C23 122.3(7) . .
C21 C22 H22 118.9 . .
C23 C22 H22 118.9 . .
C22 C23 C24 120.4(7) . .
C22 C23 H23 119.8 . .
C24 C23 H23 119.8 . .
O1 C24 C23 126.0(6) . .
O1 C24 C43 114.5(4) . .
C23 C24 C43 119.5(5) . .
O1 C25 C26 108.5(4) . .
O1 C25 H25A 110.0 . .
C26 C25 H25A 110.0 . .
O1 C25 H25B 110.0 . .
C26 C25 H25B 110.0 . .
H25A C25 H25B 108.4 . .
O2 C26 C25 112.3(5) . .
O2 C26 H26A 109.1 . .
C25 C26 H26A 109.1 . .
O2 C26 H26B 109.1 . .
C25 C26 H26B 109.1 . .
H26A C26 H26B 107.9 . .
O4 C31 C32 125.9(5) . .
O4 C31 C36 116.0(4) . .
C32 C31 C36 118.2(5) . .
C33 C32 C31 120.4(6) . .
C33 C32 H32 119.8 . .
C31 C32 H32 119.8 . .
C34 C33 C32 120.0(6) . .
C34 C33 H33 120.0 . .
C32 C33 H33 120.0 . .
C33 C34 C35 121.2(6) . .
C33 C34 H34 119.4 . .
C35 C34 H34 119.4 . .
C34 C35 C36 120.2(6) . .
C34 C35 H35 119.9 . .
C36 C35 H35 119.9 . .
O5 C36 C35 125.4(5) . .
O5 C36 C31 114.6(5) . .
C35 C36 C31 120.0(5) . .
O5 C37 C38 106.8(4) . .
O5 C37 H37A 110.4 . .
C38 C37 H37A 110.4 . .
O5 C37 H37B 110.4 . .
C38 C37 H37B 110.4 . .
H37A C37 H37B 108.6 . .
O6 C38 C37 111.7(4) . .
O6 C38 H38A 109.3 . .
C37 C38 H38A 109.3 . .
O6 C38 H38B 109.3 . .
C37 C38 H38B 109.3 . .
H38A C38 H38B 108.0 . .
O6 C39 C40 108.7(4) . .
O6 C39 H39A 109.9 . .
C40 C39 H39A 109.9 . .
O6 C39 H39B 109.9 . .
C40 C39 H39B 109.9 . .
H39A C39 H39B 108.3 . .
O7 C40 C39 108.3(4) . .
O7 C40 H40A 110.0 . .
C39 C40 H40A 110.0 . .
O7 C40 H40B 110.0 . .
C39 C40 H40B 110.0 . .
H40A C40 H40B 108.4 . .
O7 C41 C42 108.5(4) . .
O7 C41 H41A 110.0 . .
C42 C41 H41A 110.0 . .
O7 C41 H41B 110.0 . .
C42 C41 H41B 110.0 . .
H41A C41 H41B 108.4 . .
O8 C42 C41 108.7(4) . .
O8 C42 H42A 109.9 . .
C41 C42 H42A 109.9 . .
O8 C42 H42B 109.9 . .
C41 C42 H42B 109.9 . .
H42A C42 H42B 108.3 . .
O8 C43 C20 124.6(6) . .
O8 C43 C24 116.3(5) . .
C20 C43 C24 119.1(5) . .
F5 P1 F3 179.0(3) . .
F5 P1 F4 94.1(3) . .
F3 P1 F4 86.1(3) . .
F5 P1 F6 87.9(3) . .
F3 P1 F6 91.9(3) . .
F4 P1 F6 177.9(3) . .
F5 P1 F2 90.8(3) . .
F3 P1 F2 90.1(3) . .
F4 P1 F2 90.4(2) . .
F6 P1 F2 90.4(2) . .
F5 P1 F1 88.4(2) . .
F3 P1 F1 90.6(2) . .
F4 P1 F1 89.3(2) . .
F6 P1 F1 90.0(2) . .
F2 P1 F1 179.2(3) . .
O2 C27 C28 117.1(5) . .
O2 C27 H27A 108.0 . .
C28 C27 H27A 108.0 . .
O2 C27 H27B 108.0 . .
C28 C27 H27B 108.0 . .
H27A C27 H27B 107.3 . .
C28 O3 C29 122.6(5) . .
O3 C28 C27 125.8(6) . .
O3 C28 H28A 105.9 . .
C27 C28 H28A 105.9 . .
O3 C28 H28B 105.9 . .
C27 C28 H28B 105.9 . .
H28A C28 H28B 106.2 . .
O3 C29 C30 109.8(6) . .
O3 C29 H29A 109.7 . .
C30 C29 H29A 109.7 . .
O3 C29 H29B 109.7 . .
C30 C29 H29B 109.7 . .
H29A C29 H29B 108.2 . .
O4 C30 C29 109.0(5) . .
O4 C30 H30A 109.9 . .
C29 C30 H30A 109.9 . .
O4 C30 H30B 109.9 . .
C29 C30 H30B 109.9 . .
H30A C30 H30B 108.3 . .

loop_
_geom_bond_atom_site_label_1
_geom_bond_atom_site_label_2
_geom_bond_distance
_geom_bond_site_symmetry_2
Fe1 C10 2.019(4) .
Fe1 C15 2.024(5) .
Fe1 C19 2.025(5) .
Fe1 C18 2.031(5) .
Fe1 C14 2.031(4) .
Fe1 C11 2.038(4) .
Fe1 C16 2.041(6) .
Fe1 C13 2.046(5) .
Fe1 C17 2.055(5) .
Fe1 C12 2.055(5) .
N1 C2 1.497(5) .
N1 C1 1.504(5) .
N1 H1A 0.8900 .
N1 H1B 0.8900 .
C1 C10 1.493(6) .
C1 H1C 0.9700 .
C1 H1D 0.9700 .
C2 C3 1.505(5) .
C2 H2A 0.9700 .
C2 H2B 0.9700 .
C3 C4 1.367(6) .
C3 C8 1.371(6) .
C4 C5 1.389(6) .
C4 H4 0.9300 .
C5 C6 1.373(7) .
C5 H5 0.9300 .
C6 C7 1.378(7) .
C6 C9 1.515(7) .
C7 C8 1.371(6) .
C7 H7 0.9300 .
C8 H8 0.9300 .
C9 H9A 0.9600 .
C9 H9B 0.9600 .
C9 H9C 0.9600 .
C10 C11 1.414(6) .
C10 C14 1.420(6) .
C11 C12 1.414(7) .
C11 H11 0.9300 .
C12 C13 1.399(7) .
C12 H12 0.9300 .
C13 C14 1.417(7) .
C13 H13 0.9300 .
C14 H14 0.9300 .
C15 C19 1.392(8) .
C15 C16 1.399(9) .
C15 H15 0.9300 .
C16 C17 1.397(8) .
C16 H16 0.9300 .
C17 C18 1.398(8) .
C17 H17 0.9300 .
C18 C19 1.400(9) .
C18 H18 0.9300 .
C19 H19 0.9300 .
O1 C24 1.362(6) .
O1 C25 1.456(6) .
O2 C27 1.361(6) .
O2 C26 1.416(6) .
O4 C31 1.382(6) .
O4 C30 1.436(6) .
O5 C36 1.375(5) .
O5 C37 1.433(5) .
O6 C39 1.424(5) .
O6 C38 1.438(6) .
O7 C40 1.407(5) .
O7 C41 1.422(6) .
O8 C43 1.373(6) .
O8 C42 1.435(6) .
C20 C43 1.406(7) .
C20 C21 1.421(9) .
C20 H20 0.9300 .
C21 C22 1.334(10) .
C21 H21 0.9300 .
C22 C23 1.367(9) .
C22 H22 0.9300 .
C23 C24 1.381(7) .
C23 H23 0.9300 .
C24 C43 1.409(7) .
C25 C26 1.477(7) .
C25 H25A 0.9700 .
C25 H25B 0.9700 .
C26 H26A 0.9700 .
C26 H26B 0.9700 .
C31 C32 1.394(7) .
C31 C36 1.400(7) .
C32 C33 1.392(9) .
C32 H32 0.9300 .
C33 C34 1.346(9) .
C33 H33 0.9300 .
C34 C35 1.364(7) .
C34 H34 0.9300 .
C35 C36 1.385(7) .
C35 H35 0.9300 .
C37 C38 1.494(6) .
C37 H37A 0.9700 .
C37 H37B 0.9700 .
C38 H38A 0.9700 .
C38 H38B 0.9700 .
C39 C40 1.491(7) .
C39 H39A 0.9700 .
C39 H39B 0.9700 .
C40 H40A 0.9700 .
C40 H40B 0.9700 .
C41 C42 1.478(7) .
C41 H41A 0.9700 .
C41 H41B 0.9700 .
C42 H42A 0.9700 .
C42 H42B 0.9700 .
P1 F5 1.541(4) .
P1 F3 1.560(4) .
P1 F4 1.564(4) .
P1 F6 1.566(4) .
P1 F2 1.568(3) .
P1 F1 1.579(3) .
C27 C28 1.400(8) .
C27 H27A 0.9700 .
C27 H27B 0.9700 .
O3 C28 1.223(7) .
O3 C29 1.404(7) .
C28 H28A 0.9700 .
C28 H28B 0.9700 .
C29 C30 1.479(8) .
C29 H29A 0.9700 .
C29 H29B 0.9700 .
C30 H30A 0.9700 .
C30 H30B 0.9700 .
